data_4031114
loop_
_publ_author_name
'DeAngelis, A. J.'
'Gildner, Peter G.'
'Chow, Ruishan'
'Colacot, Thomas J.'

_publ_section_title
;
 Generating Active &quot;L-Pd(0)&quot; via Neutral or Cationic
 \p-Allylpalladium Complexes Featuring Biaryl/Bipyrazolylphosphines:
 Synthetic, Mechanistic, and Structure-Activity Studies in Challenging
 Cross-Coupling Reactions.
;
_journal_issue 13
_journal_name_full 'The Journal of organic chemistry'
_journal_page_first 6794
_journal_page_last 6813
_journal_paper_doi 10.1021/acs.joc.5b01005
_journal_volume 80
_journal_year 2015
_chemical_formula_sum 'C35 H54 F3 O5 P Pd S'
_chemical_formula_weight 781.21
_chemical_name_systematic
; 
 ? 
;
_space_group_crystal_system orthorhombic
_space_group_IT_number 19
_space_group_name_Hall 'P 2ac 2ab'
_space_group_name_H-M_alt 'P 21 21 21'
_symmetry_space_group_name_Hall 'P 2ac 2ab'
_symmetry_space_group_name_H-M 'P 21 21 21'
_atom_sites_solution_hydrogens geom
_audit_creation_method SHELXL-2013
_cell_angle_alpha 90
_cell_angle_beta 90
_cell_angle_gamma 90
_cell_formula_units_Z 4
_cell_length_a 12.9777(10)
_cell_length_b 14.6182(11)
_cell_length_c 19.5826(15)
_cell_measurement_reflns_used 9915
_cell_measurement_temperature 200(2)
_cell_measurement_theta_max 27.51
_cell_measurement_theta_min 2.34
_cell_volume 3715.0(5)
_computing_cell_refinement 'Bruker SAINT'
_computing_data_collection 'Bruker APEX2'
_computing_data_reduction 'Bruker SAINT'
_computing_molecular_graphics 'Bruker SHELXTL'
_computing_publication_material 'Bruker SHELXTL'
_computing_structure_refinement 'SHELXL-2013 (Sheldrick, 2013)'
_computing_structure_solution 'SHELXS-97 (Sheldrick, 2008)'
_diffrn_ambient_temperature 200(2)
_diffrn_detector_area_resol_mean 8.33
_diffrn_measured_fraction_theta_full 0.998
_diffrn_measured_fraction_theta_max 0.997
_diffrn_measurement_device_type 'Bruker AXS APEX diffractometer'
_diffrn_measurement_method '\f and \w scans'
_diffrn_radiation_type MoK\a
_diffrn_radiation_wavelength 0.71073
_diffrn_reflns_av_R_equivalents 0.0262
_diffrn_reflns_av_unetI/netI 0.0198
_diffrn_reflns_laue_measured_fraction_full 0.998
_diffrn_reflns_laue_measured_fraction_max 0.997
_diffrn_reflns_limit_h_max 16
_diffrn_reflns_limit_h_min -16
_diffrn_reflns_limit_k_max 19
_diffrn_reflns_limit_k_min -17
_diffrn_reflns_limit_l_max 25
_diffrn_reflns_limit_l_min -25
_diffrn_reflns_number 41039
_diffrn_reflns_point_group_measured_fraction_full 0.999
_diffrn_reflns_point_group_measured_fraction_max 0.997
_diffrn_reflns_theta_full 25.000
_diffrn_reflns_theta_max 27.576
_diffrn_reflns_theta_min 1.883
_exptl_absorpt_coefficient_mu 0.652
_exptl_absorpt_correction_T_max 0.7456
_exptl_absorpt_correction_T_min 0.7024
_exptl_absorpt_correction_type multi-scan
_exptl_absorpt_process_details 'APEX2 (Bruker, 2007)'
_exptl_crystal_colour yellow
_exptl_crystal_density_diffrn 1.397
_exptl_crystal_description block
_exptl_crystal_F_000 1632
_exptl_crystal_size_max 0.622
_exptl_crystal_size_mid 0.491
_exptl_crystal_size_min 0.290
_refine_diff_density_max 0.265
_refine_diff_density_min -0.243
_refine_diff_density_rms 0.040
_refine_ls_abs_structure_details
; 
 Refined as an inversion twin. 
;
_refine_ls_abs_structure_Flack -0.032(15)
_refine_ls_extinction_method none
_refine_ls_goodness_of_fit_ref 1.052
_refine_ls_hydrogen_treatment constr
_refine_ls_matrix_type full
_refine_ls_number_parameters 440
_refine_ls_number_reflns 8560
_refine_ls_number_restraints 6
_refine_ls_restrained_S_all 1.053
_refine_ls_R_factor_all 0.0207
_refine_ls_R_factor_gt 0.0193
_refine_ls_shift/su_max 0.001
_refine_ls_shift/su_mean 0.000
_refine_ls_structure_factor_coef Fsqd
_refine_ls_weighting_details
; 
 w=1/[\s^2^(Fo^2^)+(0.0243P)^2^+0.7152P] 
 where P=(Fo^2^+2Fc^2^)/3 
;
_refine_ls_weighting_scheme calc
_refine_ls_wR_factor_gt 0.0472
_refine_ls_wR_factor_ref 0.0481
_reflns_Friedel_coverage 0.804
_reflns_friedel_fraction_full 1.000
_reflns_friedel_fraction_max 0.998
_reflns_number_gt 8263
_reflns_number_total 8560
_reflns_threshold_expression 'I > 2\s(I)'
_cod_data_source_file jo5b01005_si_005.cif
_cod_data_source_block jmca027
_cod_depositor_comments 'Adding full bibliography for 4031112--4031118.cif.'
_cod_database_code 4031114
_shelx_space_group_comment
; 
The symmetry employed for this shelxl refinement is uniquely defined 
by the following loop, which should always be used as a source of 
symmetry information in preference to the above space-group names. 
They are only intended as comments. 
;
_shelx_estimated_absorpt_t_min 0.687
_shelx_estimated_absorpt_t_max 0.833
_shelxl_version_number 2013-2

loop_
_space_group_symop_operation_xyz
'x, y, z'
'-x+1/2, -y, z+1/2'
'-x, y+1/2, -z+1/2'
'x+1/2, -y+1/2, -z'

loop_
_atom_site_label
_atom_site_type_symbol
_atom_site_fract_x
_atom_site_fract_y
_atom_site_fract_z
_atom_site_U_iso_or_equiv
_atom_site_adp_type
_atom_site_occupancy
_atom_site_site_symmetry_order
_atom_site_calc_flag
_atom_site_refinement_flags_posn
_atom_site_refinement_flags_adp
_atom_site_refinement_flags_occupancy
_atom_site_disorder_assembly
_atom_site_disorder_group
Pd1 Pd 0.33267(2) 0.20706(2) 0.68737(2) 0.02277(5) Uani 1 1 d D . . . .
P1 P 0.15867(5) 0.23062(4) 0.71797(3) 0.02204(11) Uani 1 1 d . . . . .
S1 S 0.58816(6) 0.08333(5) 0.86281(3) 0.03664(15) Uani 1 1 d . . . . .
O1 O 0.17930(14) -0.03053(12) 0.54439(9) 0.0338(4) Uani 1 1 d . . . . .
O2 O -0.06918(14) 0.16891(13) 0.71627(10) 0.0374(4) Uani 1 1 d . . . . .
O3 O 0.5657(2) -0.00011(17) 0.89807(14) 0.0689(7) Uani 1 1 d . . . . .
O4 O 0.63122(18) 0.0718(2) 0.79602(11) 0.0616(7) Uani 1 1 d . . . . .
O5 O 0.50990(18) 0.15184(17) 0.86860(13) 0.0584(6) Uani 1 1 d . . . . .
F1 F 0.7230(2) 0.21159(18) 0.88989(13) 0.0923(8) Uani 1 1 d . . . . .
F2 F 0.6667(2) 0.14344(17) 0.97771(10) 0.0770(6) Uani 1 1 d . . . . .
F3 F 0.7763(2) 0.0785(2) 0.91216(16) 0.1021(10) Uani 1 1 d . . . . .
C1 C 0.4137(7) 0.3084(5) 0.7468(4) 0.0380(14) Uani 0.683(5) 1 d D . P A 1
H1A H 0.3787 0.3680 0.7527 0.046 Uiso 0.683(5) 1 calc R U P A 1
H1B H 0.4481 0.2863 0.7888 0.046 Uiso 0.683(5) 1 calc R U P A 1
C2 C 0.4673(3) 0.2957(3) 0.6856(2) 0.0348(7) Uani 0.683(5) 1 d D . P A 1
H2 H 0.4798 0.3450 0.6551 0.042 Uiso 0.683(5) 1 calc R U P A 1
C3 C 0.5016(9) 0.2069(11) 0.6712(7) 0.0392(18) Uani 0.683(5) 1 d D . P A 1
H3A H 0.5439 0.1767 0.7067 0.047 Uiso 0.683(5) 1 calc R U P A 1
H3B H 0.5259 0.1952 0.6240 0.047 Uiso 0.683(5) 1 calc R U P A 1
C1' C 0.499(2) 0.220(3) 0.6681(15) 0.0392(18) Uani 0.317(5) 1 d D . P A 2
H1'1 H 0.5399 0.1622 0.6691 0.047 Uiso 0.317(5) 1 calc R U P A 2
H1'2 H 0.5205 0.2624 0.6316 0.047 Uiso 0.317(5) 1 calc R U P A 2
C2' C 0.4737(6) 0.2584(6) 0.7318(5) 0.0348(7) Uani 0.317(5) 1 d D . P A 2
H2' H 0.5048 0.2379 0.7730 0.042 Uiso 0.317(5) 1 calc R U P A 2
C3' C 0.4014(16) 0.3277(12) 0.7316(10) 0.0380(14) Uani 0.317(5) 1 d D . P A 2
H3'1 H 0.4145 0.3794 0.7002 0.046 Uiso 0.317(5) 1 calc R U P A 2
H3'2 H 0.3746 0.3469 0.7767 0.046 Uiso 0.317(5) 1 calc R U P A 2
C4 C 0.32993(19) 0.02876(14) 0.65996(10) 0.0215(4) Uani 1 1 d . . . . .
C5 C 0.42576(18) -0.00336(17) 0.63781(12) 0.0267(5) Uani 1 1 d . . . . .
H5 H 0.4644 -0.0423 0.6670 0.032 Uiso 1 1 calc R U . . .
C6 C 0.46631(18) 0.01976(17) 0.57444(13) 0.0277(5) Uani 1 1 d . . . . .
C7 C 0.41418(19) 0.08522(17) 0.53614(12) 0.0268(5) Uani 1 1 d . . . . .
H7 H 0.4444 0.1057 0.4947 0.032 Uiso 1 1 calc R U . . .
C8 C 0.31997(18) 0.12194(15) 0.55573(11) 0.0231(4) Uani 1 1 d . . . . .
C9 C 0.27304(17) 0.09178(15) 0.61871(11) 0.0204(4) Uani 1 1 d . . . . .
C10 C 0.28343(18) -0.01482(16) 0.72342(12) 0.0251(5) Uani 1 1 d . . . . .
H10 H 0.2160 0.0160 0.7327 0.030 Uiso 1 1 calc R U . . .
C11 C 0.3521(2) -0.0011(2) 0.78576(13) 0.0370(6) Uani 1 1 d . . . . .
H11A H 0.4192 -0.0300 0.7777 0.056 Uiso 1 1 calc R U . . .
H11B H 0.3195 -0.0291 0.8258 0.056 Uiso 1 1 calc R U . . .
H11C H 0.3618 0.0645 0.7939 0.056 Uiso 1 1 calc R U . . .
C12 C 0.2622(2) -0.11617(19) 0.71136(16) 0.0430(7) Uani 1 1 d . . . . .
H12A H 0.2163 -0.1232 0.6720 0.065 Uiso 1 1 calc R U . . .
H12B H 0.2293 -0.1424 0.7520 0.065 Uiso 1 1 calc R U . . .
H12C H 0.3272 -0.1480 0.7024 0.065 Uiso 1 1 calc R U . . .
C13 C 0.5637(2) -0.02627(19) 0.54780(14) 0.0343(6) Uani 1 1 d . . . . .
H13 H 0.5756 -0.0043 0.5001 0.041 Uiso 1 1 calc R U . . .
C14 C 0.6575(2) 0.0001(2) 0.5904(2) 0.0551(8) Uani 1 1 d . . . . .
H14A H 0.6708 0.0658 0.5854 0.083 Uiso 1 1 calc R U . . .
H14B H 0.7177 -0.0344 0.5746 0.083 Uiso 1 1 calc R U . . .
H14C H 0.6444 -0.0141 0.6385 0.083 Uiso 1 1 calc R U . . .
C15 C 0.5513(2) -0.1301(2) 0.54527(17) 0.0473(7) Uani 1 1 d . . . . .
H15A H 0.6126 -0.1575 0.5244 0.071 Uiso 1 1 calc R U . . .
H15B H 0.4904 -0.1457 0.5181 0.071 Uiso 1 1 calc R U . . .
H15C H 0.5429 -0.1538 0.5917 0.071 Uiso 1 1 calc R U . . .
C16 C 0.2649(2) 0.18698(17) 0.50745(12) 0.0289(5) Uani 1 1 d . . . . .
H16 H 0.2005 0.2082 0.5306 0.035 Uiso 1 1 calc R U . . .
C17 C 0.3316(3) 0.27166(18) 0.49252(14) 0.0413(6) Uani 1 1 d . . . . .
H17A H 0.3529 0.2999 0.5357 0.062 Uiso 1 1 calc R U . . .
H17B H 0.2916 0.3158 0.4657 0.062 Uiso 1 1 calc R U . . .
H17C H 0.3928 0.2532 0.4667 0.062 Uiso 1 1 calc R U . . .
C18 C 0.2339(2) 0.1402(2) 0.44046(14) 0.0430(7) Uani 1 1 d . . . . .
H18A H 0.1999 0.1847 0.4105 0.065 Uiso 1 1 calc R U . . .
H18B H 0.1863 0.0898 0.4503 0.065 Uiso 1 1 calc R U . . .
H18C H 0.2955 0.1162 0.4178 0.065 Uiso 1 1 calc R U . . .
C19 C 0.15648(18) 0.08913(14) 0.62320(10) 0.0204(4) Uani 1 1 d . . . . .
C20 C 0.11105(18) 0.02126(16) 0.58106(12) 0.0244(5) Uani 1 1 d . . . . .
C21 C 0.0057(2) 0.01033(17) 0.57943(13) 0.0288(5) Uani 1 1 d . . . . .
H21 H -0.0246 -0.0317 0.5484 0.035 Uiso 1 1 calc R U . . .
C22 C -0.05609(19) 0.06090(17) 0.62331(13) 0.0285(5) Uani 1 1 d . . . . .
H22 H -0.1287 0.0526 0.6226 0.034 Uiso 1 1 calc R U . . .
C23 C -0.01282(18) 0.12348(15) 0.66815(12) 0.0254(5) Uani 1 1 d . . . . .
C24 C 0.09363(18) 0.14165(15) 0.66681(10) 0.0209(4) Uani 1 1 d . . . . .
C25 C 0.1388(3) -0.1027(2) 0.50319(18) 0.0557(9) Uani 1 1 d . . . . .
H25A H 0.0965 -0.1433 0.5315 0.084 Uiso 1 1 calc R U . . .
H25B H 0.1957 -0.1376 0.4831 0.084 Uiso 1 1 calc R U . . .
H25C H 0.0963 -0.0767 0.4666 0.084 Uiso 1 1 calc R U . . .
C26 C -0.1786(2) 0.16088(17) 0.71499(15) 0.0361(6) Uani 1 1 d . . . . .
H26A H -0.2051 0.1861 0.6721 0.054 Uiso 1 1 calc R U . . .
H26B H -0.2081 0.1947 0.7535 0.054 Uiso 1 1 calc R U . . .
H26C H -0.1980 0.0962 0.7185 0.054 Uiso 1 1 calc R U . . .
C27 C 0.11053(19) 0.34502(15) 0.68436(13) 0.0286(5) Uani 1 1 d . . . . .
C28 C 0.1510(3) 0.35347(19) 0.61125(14) 0.0420(7) Uani 1 1 d . . . . .
H28A H 0.1372 0.4152 0.5941 0.063 Uiso 1 1 calc R U . . .
H28B H 0.1162 0.3086 0.5821 0.063 Uiso 1 1 calc R U . . .
H28C H 0.2254 0.3420 0.6108 0.063 Uiso 1 1 calc R U . . .
C29 C -0.0063(2) 0.35736(19) 0.68095(17) 0.0432(6) Uani 1 1 d . . . . .
H29A H -0.0353 0.3525 0.7270 0.065 Uiso 1 1 calc R U . . .
H29B H -0.0361 0.3098 0.6518 0.065 Uiso 1 1 calc R U . . .
H29C H -0.0223 0.4177 0.6619 0.065 Uiso 1 1 calc R U . . .
C30 C 0.1582(3) 0.42286(16) 0.72645(15) 0.0411(6) Uani 1 1 d . . . . .
H30A H 0.2335 0.4200 0.7230 0.062 Uiso 1 1 calc R U . . .
H30B H 0.1377 0.4164 0.7744 0.062 Uiso 1 1 calc R U . . .
H30C H 0.1339 0.4818 0.7089 0.062 Uiso 1 1 calc R U . . .
C31 C 0.12444(19) 0.21752(16) 0.81281(12) 0.0310(5) Uani 1 1 d . . . . .
C32 C 0.0297(2) 0.2710(2) 0.83767(14) 0.0416(7) Uani 1 1 d . . . . .
H32A H -0.0315 0.2503 0.8127 0.062 Uiso 1 1 calc R U . . .
H32B H 0.0402 0.3365 0.8295 0.062 Uiso 1 1 calc R U . . .
H32C H 0.0199 0.2604 0.8866 0.062 Uiso 1 1 calc R U . . .
C33 C 0.1074(3) 0.11608(18) 0.82907(13) 0.0394(6) Uani 1 1 d . . . . .
H33A H 0.0932 0.1089 0.8779 0.059 Uiso 1 1 calc R U . . .
H33B H 0.1694 0.0813 0.8171 0.059 Uiso 1 1 calc R U . . .
H33C H 0.0488 0.0931 0.8026 0.059 Uiso 1 1 calc R U . . .
C34 C 0.2188(2) 0.2507(2) 0.85363(13) 0.0430(7) Uani 1 1 d . . . . .
H34A H 0.2060 0.2423 0.9026 0.065 Uiso 1 1 calc R U . . .
H34B H 0.2309 0.3156 0.8442 0.065 Uiso 1 1 calc R U . . .
H34C H 0.2796 0.2152 0.8402 0.065 Uiso 1 1 calc R U . . .
C35 C 0.6938(3) 0.1313(2) 0.91271(16) 0.0473(7) Uani 1 1 d . . . . .

loop_
_atom_site_aniso_label
_atom_site_aniso_U_11
_atom_site_aniso_U_22
_atom_site_aniso_U_33
_atom_site_aniso_U_23
_atom_site_aniso_U_13
_atom_site_aniso_U_12
Pd1 0.02238(8) 0.02157(7) 0.02436(8) -0.00054(6) -0.00362(7) -0.00493(7)
P1 0.0253(3) 0.0195(2) 0.0214(2) -0.00304(18) -0.0004(2) -0.0011(2)
S1 0.0345(3) 0.0434(4) 0.0320(3) -0.0010(3) 0.0005(3) -0.0011(3)
O1 0.0281(9) 0.0363(9) 0.0370(9) -0.0186(7) 0.0006(8) -0.0024(8)
O2 0.0264(9) 0.0398(10) 0.0462(10) -0.0138(8) 0.0109(8) -0.0003(8)
O3 0.093(2) 0.0469(13) 0.0664(16) 0.0069(12) -0.0082(15) -0.0206(14)
O4 0.0447(12) 0.1031(19) 0.0369(12) -0.0112(12) 0.0032(9) 0.0005(13)
O5 0.0430(13) 0.0641(15) 0.0681(15) -0.0064(12) -0.0020(11) 0.0123(12)
F1 0.1035(19) 0.0805(17) 0.0929(17) 0.0197(14) -0.0205(14) -0.0521(16)
F2 0.0996(17) 0.0910(15) 0.0404(10) -0.0137(10) -0.0116(12) -0.0168(16)
F3 0.0651(16) 0.124(2) 0.118(2) -0.0426(19) -0.0495(16) 0.0358(16)
C1 0.035(3) 0.033(4) 0.046(4) -0.009(2) -0.013(2) -0.010(3)
C2 0.0290(16) 0.0345(17) 0.0408(17) 0.0033(17) -0.0099(15) -0.0160(14)
C3 0.0224(12) 0.041(5) 0.054(2) -0.005(2) -0.0027(12) -0.011(2)
C1' 0.0224(12) 0.041(5) 0.054(2) -0.005(2) -0.0027(12) -0.011(2)
C2' 0.0290(16) 0.0345(17) 0.0408(17) 0.0033(17) -0.0099(15) -0.0160(14)
C3' 0.035(3) 0.033(4) 0.046(4) -0.009(2) -0.013(2) -0.010(3)
C4 0.0200(10) 0.0238(10) 0.0206(9) 0.0008(7) -0.0003(9) -0.0019(10)
C5 0.0209(11) 0.0313(12) 0.0278(11) 0.0068(9) -0.0002(9) 0.0028(10)
C6 0.0212(11) 0.0313(12) 0.0305(12) 0.0028(10) 0.0030(9) -0.0014(10)
C7 0.0260(12) 0.0323(12) 0.0222(11) 0.0043(9) 0.0040(9) -0.0025(10)
C8 0.0242(12) 0.0246(10) 0.0204(10) 0.0021(8) -0.0023(9) -0.0029(9)
C9 0.0204(11) 0.0214(10) 0.0194(10) -0.0016(8) -0.0001(8) -0.0010(9)
C10 0.0237(11) 0.0266(11) 0.0249(11) 0.0056(9) 0.0036(9) 0.0013(9)
C11 0.0401(16) 0.0448(14) 0.0260(11) 0.0098(10) -0.0027(10) 0.0021(12)
C12 0.0435(16) 0.0300(14) 0.0555(18) 0.0090(12) 0.0102(13) -0.0101(12)
C13 0.0262(13) 0.0397(14) 0.0371(14) 0.0073(11) 0.0097(10) 0.0062(11)
C14 0.0216(14) 0.0573(19) 0.086(2) -0.0077(17) 0.0044(16) 0.0028(15)
C15 0.0398(16) 0.0425(16) 0.0596(19) -0.0055(14) 0.0141(14) 0.0060(13)
C16 0.0320(12) 0.0309(13) 0.0237(11) 0.0059(9) 0.0001(9) 0.0037(10)
C17 0.0494(15) 0.0382(14) 0.0364(13) 0.0154(10) 0.0035(13) 0.0011(14)
C18 0.0467(17) 0.0570(18) 0.0254(13) 0.0050(12) -0.0082(12) 0.0053(14)
C19 0.0209(11) 0.0210(9) 0.0192(9) 0.0013(7) -0.0029(8) -0.0026(9)
C20 0.0246(12) 0.0247(11) 0.0241(11) -0.0050(9) -0.0007(9) -0.0007(9)
C21 0.0290(12) 0.0276(12) 0.0297(12) -0.0059(9) -0.0057(10) -0.0036(10)
C22 0.0198(11) 0.0293(12) 0.0364(13) 0.0001(10) -0.0039(9) -0.0032(10)
C23 0.0246(11) 0.0215(10) 0.0301(12) 0.0000(8) 0.0020(9) 0.0012(9)
C24 0.0239(11) 0.0177(9) 0.0212(10) 0.0005(7) -0.0012(8) -0.0014(9)
C25 0.0467(19) 0.057(2) 0.063(2) -0.0412(17) 0.0057(15) -0.0089(15)
C26 0.0268(13) 0.0303(12) 0.0513(15) 0.0032(11) 0.0100(12) 0.0051(11)
C27 0.0343(13) 0.0203(10) 0.0312(11) -0.0019(10) -0.0042(11) 0.0025(9)
C28 0.060(2) 0.0313(13) 0.0345(13) 0.0068(10) 0.0020(13) 0.0104(14)
C29 0.0393(15) 0.0316(13) 0.0587(18) -0.0011(13) -0.0067(15) 0.0079(12)
C30 0.0538(17) 0.0213(11) 0.0482(15) -0.0054(10) -0.0065(15) -0.0021(13)
C31 0.0407(12) 0.0303(12) 0.0220(10) -0.0036(11) 0.0039(10) 0.0001(10)
C32 0.0525(17) 0.0396(15) 0.0326(13) -0.0074(11) 0.0112(12) 0.0041(13)
C33 0.0546(18) 0.0355(14) 0.0281(13) 0.0016(10) 0.0106(11) 0.0005(13)
C34 0.0575(18) 0.0475(16) 0.0241(13) -0.0053(11) -0.0036(12) -0.0047(14)
C35 0.0501(19) 0.0475(17) 0.0443(16) 0.0001(13) -0.0111(13) -0.0028(14)

loop_
_atom_type_symbol
_atom_type_description
_atom_type_scat_dispersion_real
_atom_type_scat_dispersion_imag
_atom_type_scat_source
C C 0.0033 0.0016 'International Tables Vol C Tables 4.2.6.8 and 6.1.1.4'
H H 0.0000 0.0000 'International Tables Vol C Tables 4.2.6.8 and 6.1.1.4'
O O 0.0106 0.0060 'International Tables Vol C Tables 4.2.6.8 and 6.1.1.4'
F F 0.0171 0.0103 'International Tables Vol C Tables 4.2.6.8 and 6.1.1.4'
P P 0.1023 0.0942 'International Tables Vol C Tables 4.2.6.8 and 6.1.1.4'
S S 0.1246 0.1234 'International Tables Vol C Tables 4.2.6.8 and 6.1.1.4'
Pd Pd -0.9988 1.0072 'International Tables Vol C Tables 4.2.6.8 and 6.1.1.4'

loop_
_geom_angle_atom_site_label_1
_geom_angle_atom_site_label_2
_geom_angle_atom_site_label_3
_geom_angle
C3' Pd1 C2' 37.3(5)
C1 Pd1 C2 37.7(3)
C3' Pd1 C1' 66.1(8)
C2' Pd1 C1' 37.7(7)
C1 Pd1 C3 66.2(3)
C2 Pd1 C3 37.2(4)
C1 Pd1 C9 170.6(3)
C3' Pd1 C9 167.6(6)
C2' Pd1 C9 141.1(3)
C2 Pd1 C9 134.42(12)
C1' Pd1 C9 107.0(8)
C3 Pd1 C9 104.5(3)
C1 Pd1 P1 103.2(2)
C3' Pd1 P1 100.0(6)
C2' Pd1 P1 131.1(3)
C2 Pd1 P1 133.26(11)
C1' Pd1 P1 166.0(9)
C3 Pd1 P1 169.4(3)
C9 Pd1 P1 86.17(6)
C24 P1 C27 106.34(10)
C24 P1 C31 110.43(10)
C27 P1 C31 110.27(11)
C24 P1 Pd1 101.35(7)
C27 P1 Pd1 110.75(8)
C31 P1 Pd1 116.89(8)
O5 S1 O3 114.41(17)
O5 S1 O4 115.59(16)
O3 S1 O4 114.79(17)
O5 S1 C35 102.84(15)
O3 S1 C35 102.85(16)
O4 S1 C35 103.97(15)
C20 O1 C25 117.8(2)
C23 O2 C26 118.8(2)
C2 C1 Pd1 71.9(3)
C1 C2 C3 117.0(7)
C1 C2 Pd1 70.5(3)
C3 C2 Pd1 73.0(5)
C2 C3 Pd1 69.8(5)
C2' C1' Pd1 69.6(10)
C3' C2' C1' 117.0(18)
C3' C2' Pd1 71.2(9)
C1' C2' Pd1 72.7(11)
C2' C3' Pd1 71.5(8)
C5 C4 C9 120.0(2)
C5 C4 C10 117.7(2)
C9 C4 C10 121.7(2)
C6 C5 C4 122.1(2)
C5 C6 C7 117.7(2)
C5 C6 C13 120.8(2)
C7 C6 C13 121.5(2)
C8 C7 C6 123.0(2)
C7 C8 C9 119.3(2)
C7 C8 C16 118.9(2)
C9 C8 C16 121.6(2)
C4 C9 C8 117.5(2)
C4 C9 C19 117.77(19)
C8 C9 C19 118.56(18)
C4 C9 Pd1 88.17(13)
C8 C9 Pd1 97.71(14)
C19 C9 Pd1 108.78(14)
C4 C10 C11 111.55(19)
C4 C10 C12 110.6(2)
C11 C10 C12 110.9(2)
C6 C13 C14 111.3(2)
C6 C13 C15 111.3(2)
C14 C13 C15 110.7(2)
C8 C16 C18 112.1(2)
C8 C16 C17 110.9(2)
C18 C16 C17 110.1(2)
C24 C19 C20 119.6(2)
C24 C19 C9 126.80(19)
C20 C19 C9 113.51(19)
O1 C20 C21 124.5(2)
O1 C20 C19 115.0(2)
C21 C20 C19 120.5(2)
C20 C21 C22 119.8(2)
C23 C22 C21 120.6(2)
O2 C23 C22 122.8(2)
O2 C23 C24 116.5(2)
C22 C23 C24 120.7(2)
C23 C24 C19 118.5(2)
C23 C24 P1 124.88(17)
C19 C24 P1 116.64(17)
C29 C27 C28 106.9(2)
C29 C27 C30 109.6(2)
C28 C27 C30 107.7(2)
C29 C27 P1 116.40(18)
C28 C27 P1 106.38(16)
C30 C27 P1 109.47(17)
C33 C31 C32 108.1(2)
C33 C31 C34 108.1(2)
C32 C31 C34 108.2(2)
C33 C31 P1 109.33(16)
C32 C31 P1 116.17(18)
C34 C31 P1 106.67(17)
F1 C35 F3 106.6(3)
F1 C35 F2 106.4(3)
F3 C35 F2 107.4(3)
F1 C35 S1 112.2(2)
F3 C35 S1 112.4(2)
F2 C35 S1 111.4(2)

loop_
_geom_bond_atom_site_label_1
_geom_bond_atom_site_label_2
_geom_bond_distance
Pd1 C1 2.157(7)
Pd1 C3' 2.158(19)
Pd1 C2' 2.161(7)
Pd1 C2 2.175(3)
Pd1 C1' 2.20(3)
Pd1 C3 2.216(12)
Pd1 C9 2.290(2)
Pd1 P1 2.3616(7)
P1 C24 1.846(2)
P1 C27 1.903(2)
P1 C31 1.919(2)
S1 O5 1.431(2)
S1 O3 1.432(3)
S1 O4 1.432(2)
S1 C35 1.824(3)
O1 C20 1.369(3)
O1 C25 1.429(3)
O2 C23 1.365(3)
O2 C26 1.426(3)
F1 C35 1.312(4)
F2 C35 1.332(4)
F3 C35 1.320(4)
C1 C2 1.399(10)
C2 C3 1.401(15)
C1' C2' 1.41(2)
C2' C3' 1.380(18)
C4 C5 1.398(3)
C4 C9 1.430(3)
C4 C10 1.521(3)
C5 C6 1.390(3)
C6 C7 1.391(3)
C6 C13 1.524(3)
C7 C8 1.389(3)
C8 C9 1.445(3)
C8 C16 1.519(3)
C9 C19 1.516(3)
C10 C11 1.525(3)
C10 C12 1.525(4)
C13 C14 1.526(4)
C13 C15 1.527(4)
C16 C18 1.533(4)
C16 C17 1.539(4)
C19 C24 1.409(3)
C19 C20 1.419(3)
C20 C21 1.377(3)
C21 C22 1.389(3)
C22 C23 1.387(3)
C23 C24 1.407(3)
C27 C29 1.528(4)
C27 C28 1.530(4)
C27 C30 1.535(3)
C31 C33 1.533(3)
C31 C32 1.536(4)
C31 C34 1.541(4)

loop_
_geom_torsion_atom_site_label_1
_geom_torsion_atom_site_label_2
_geom_torsion_atom_site_label_3
_geom_torsion_atom_site_label_4
_geom_torsion
Pd1 C1 C2 C3 -58.0(6)
C1 C2 C3 Pd1 56.7(5)
Pd1 C1' C2' C3' -57.6(14)
C1' C2' C3' Pd1 58.4(16)
C9 C4 C5 C6 -3.8(4)
C10 C4 C5 C6 168.3(2)
C4 C5 C6 C7 7.5(4)
C4 C5 C6 C13 -171.7(2)
C5 C6 C7 C8 -5.7(4)
C13 C6 C7 C8 173.5(2)
C6 C7 C8 C9 0.2(4)
C6 C7 C8 C16 -174.8(2)
C5 C4 C9 C8 -1.9(3)
C10 C4 C9 C8 -173.65(19)
C5 C4 C9 C19 150.1(2)
C10 C4 C9 C19 -21.7(3)
C5 C4 C9 Pd1 -99.6(2)
C10 C4 C9 Pd1 88.61(19)
C7 C8 C9 C4 3.6(3)
C16 C8 C9 C4 178.5(2)
C7 C8 C9 C19 -148.1(2)
C16 C8 C9 C19 26.8(3)
C7 C8 C9 Pd1 95.5(2)
C16 C8 C9 Pd1 -89.6(2)
C5 C4 C10 C11 61.0(3)
C9 C4 C10 C11 -127.0(2)
C5 C4 C10 C12 -62.9(3)
C9 C4 C10 C12 109.0(2)
C5 C6 C13 C14 -67.2(3)
C7 C6 C13 C14 113.7(3)
C5 C6 C13 C15 56.8(3)
C7 C6 C13 C15 -122.4(3)
C7 C8 C16 C18 63.7(3)
C9 C8 C16 C18 -111.3(3)
C7 C8 C16 C17 -59.9(3)
C9 C8 C16 C17 125.1(2)
C4 C9 C19 C24 92.3(3)
C8 C9 C19 C24 -116.1(2)
Pd1 C9 C19 C24 -5.8(3)
C4 C9 C19 C20 -83.4(2)
C8 C9 C19 C20 68.2(3)
Pd1 C9 C19 C20 178.50(15)
C25 O1 C20 C21 -2.0(4)
C25 O1 C20 C19 177.4(2)
C24 C19 C20 O1 -175.37(19)
C9 C19 C20 O1 0.7(3)
C24 C19 C20 C21 4.0(3)
C9 C19 C20 C21 -179.9(2)
O1 C20 C21 C22 174.1(2)
C19 C20 C21 C22 -5.2(4)
C20 C21 C22 C23 1.0(4)
C26 O2 C23 C22 -8.2(3)
C26 O2 C23 C24 173.1(2)
C21 C22 C23 O2 -174.1(2)
C21 C22 C23 C24 4.5(4)
O2 C23 C24 C19 173.2(2)
C22 C23 C24 C19 -5.6(3)
O2 C23 C24 P1 -7.2(3)
C22 C23 C24 P1 174.05(18)
C20 C19 C24 C23 1.3(3)
C9 C19 C24 C23 -174.1(2)
C20 C19 C24 P1 -178.29(16)
C9 C19 C24 P1 6.2(3)
C27 P1 C24 C23 -66.7(2)
C31 P1 C24 C23 52.9(2)
Pd1 P1 C24 C23 177.44(18)
C27 P1 C24 C19 112.87(17)
C31 P1 C24 C19 -127.49(17)
Pd1 P1 C24 C19 -2.94(17)
O5 S1 C35 F1 -58.0(3)
O3 S1 C35 F1 -177.1(3)
O4 S1 C35 F1 62.9(3)
O5 S1 C35 F3 -178.2(3)
O3 S1 C35 F3 62.7(3)
O4 S1 C35 F3 -57.3(3)
O5 S1 C35 F2 61.2(3)
O3 S1 C35 F2 -57.9(3)
O4 S1 C35 F2 -177.9(2)
